data_4077640
loop_
_publ_author_name
'Djukic, Jean-Pierre'
'Maisse-Fran\,cois, Aline'
'Pfeffer, Michel'
'D\"otz, Karl Heinz'
'De Cian, Andr\'e'
'Fischer, Jean'

_publ_section_title
;
 Organometallic Helices:&#x00A0; The Mechanism of Formation of
 &#x201C;Metallospiralenes&#x201D;
;
_journal_issue 25
_journal_name_full Organometallics
_journal_page_first 5484
_journal_paper_doi 10.1021/om0006920
_journal_volume 19
_journal_year 2000
_chemical_formula_moiety 'C49 H48 Cl2 Cr2 Mn2 N2 O15'
_chemical_formula_sum 'C49 H48 Cl2 Cr2 Mn2 N2 O15'
_chemical_formula_weight 1189.71
_chemical_name_systematic ' ?'
_space_group_IT_number 2
_symmetry_cell_setting triclinic
_symmetry_space_group_name_Hall '-P 1'
_symmetry_space_group_name_H-M 'P -1'
_cell_angle_alpha 62.701(7)
_cell_angle_beta 76.915(7)
_cell_angle_gamma 76.943(7)
_cell_formula_units_Z 1
_cell_length_a 9.1890(2)
_cell_length_b 12.9030(4)
_cell_length_c 13.0610(4)
_cell_measurement_reflns_used 11668
_cell_measurement_temperature 173
_cell_measurement_theta_max 29.6
_cell_measurement_theta_min 1.4
_cell_volume 1326.98(11)
_computing_publication_material CIFGEN_IN_OpenMoleN_(_1997)
_computing_structure_refinement LSFM_OpenMoleN_(_1997)
_computing_structure_solution Direct_methods_(SIR,_Burla_et_al.,_1989)
_diffrn_ambient_temperature 173
_diffrn_measurement_details
;
180 frames, 20 sec/frame, delta phi = 1.0 deg. Each frame measured 2 times.
Detector to crystal distance 25 mm.
;
_diffrn_measurement_device_type KappaCCD
_diffrn_measurement_method '\p scans'
_diffrn_radiation_monochromator graphite
_diffrn_radiation_type Mo-K\a
_diffrn_radiation_wavelength 0.71073
_diffrn_reflns_av_R_equivalents 0.034
_diffrn_reflns_av_sigmaI/netI 0.333
_diffrn_reflns_limit_h_max 12
_diffrn_reflns_limit_h_min 0
_diffrn_reflns_limit_k_max 17
_diffrn_reflns_limit_k_min -15
_diffrn_reflns_limit_l_max 16
_diffrn_reflns_limit_l_min -16
_diffrn_reflns_number 11668
_diffrn_reflns_theta_max 29.55
_diffrn_reflns_theta_min 2.5
_diffrn_source xray_tube
_diffrn_standards_decay_% 0
_exptl_absorpt_coefficient_mu 1.001
_exptl_absorpt_correction_type none
_exptl_crystal_colour orange
_exptl_crystal_density_diffrn 1.49
_exptl_crystal_density_method none
_exptl_crystal_description prism
_exptl_crystal_F_000 608
_exptl_crystal_size_max 0.20
_exptl_crystal_size_mid 0.12
_exptl_crystal_size_min 0.10
_refine_diff_density_max 0.464
_refine_diff_density_min -0.155
_refine_ls_abs_structure_details ' ?'
_refine_ls_extinction_method none
_refine_ls_goodness_of_fit_all 1.556
_refine_ls_goodness_of_fit_ref 1.525
_refine_ls_hydrogen_treatment noref
_refine_ls_matrix_type full
_refine_ls_number_constraints 0
_refine_ls_number_parameters 343
_refine_ls_number_reflns 4279
_refine_ls_number_restraints 0
_refine_ls_R_factor_all 0.074
_refine_ls_R_factor_gt 0.047
_refine_ls_shift/esd_mean 0.000
_refine_ls_shift/su_max 0.006
_refine_ls_structure_factor_coef F
_refine_ls_weighting_details 'w = 4Fo^2^/(\s^2^(Fo^2^) + 0.0064 Fo^4^)'
_refine_ls_weighting_scheme calc
_refine_ls_wR_factor_all 0.076
_refine_ls_wR_factor_ref 0.075
_reflns_number_gt 4279
_reflns_number_total 5927
_reflns_threshold_expression >3.0\s(I)
_cod_data_source_file om0006920.cif
_cod_data_source_block st6b
_cod_depositor_comments
;
The following automatic conversions were performed:

'_refine_ls_weighting_scheme' value '4Fo^2^/(\s^2^(Fo^2^) + 0.0064
Fo^4^)' was changed to 'calc'. New tag '_refine_ls_weighting_details'
was created. The value of the new tag was set to 'w =
4Fo^2^/(\s^2^(Fo^2^) + 0.0064 Fo^4^)'.

Automatic conversion script
Id: cif_fix_values 3143 2015-03-26 13:38:13Z robertas 
;
_cod_original_cell_volume 1327(7)
_cod_original_sg_symbol_H-M P-1
_cod_database_code 4077640

loop_
_symmetry_equiv_pos_as_xyz
x,y,z
-x,-y,-z

loop_
_atom_site_aniso_label
_atom_site_aniso_U_11
_atom_site_aniso_U_22
_atom_site_aniso_U_33
_atom_site_aniso_U_12
_atom_site_aniso_U_13
_atom_site_aniso_U_23
_atom_site_aniso_type_symbol
MN 0.0227(2) 0.0266(2) 0.0250(2) -0.0045(1) -0.0054(1) -0.0110(1) Mn
CR 0.0244(2) 0.0265(2) 0.0244(2) -0.0031(2) -0.0047(1) -0.0112(1) Cr
C1 0.031(1) 0.033(1) 0.039(1) -0.006(1) -0.004(1) -0.0188(9) C
O1 0.038(1) 0.051(1) 0.064(1) -0.0202(9) 0.009(1) -0.0257(9) O
C2 0.030(1) 0.035(1) 0.037(1) -0.004(1) -0.006(1) -0.0176(9) C
O2 0.045(1) 0.065(1) 0.047(1) -0.0021(9) -0.0232(8) -0.0285(8) O
C3 0.031(1) 0.035(1) 0.029(1) -0.001(1) -0.012(1) -0.0132(9) C
O3 0.062(1) 0.0326(9) 0.049(1) 0.007(1) -0.018(1) -0.0217(7) O
N 0.024(1) 0.030(1) 0.0223(9) -0.0030(8) -0.0037(8) -0.0105(7) N
C4 0.040(2) 0.028(1) 0.026(1) -0.005(1) -0.004(1) -0.0088(9) C
C5 0.054(2) 0.033(1) 0.028(1) 0.008(1) -0.015(1) -0.011(1) C
C6 0.041(2) 0.041(1) 0.038(1) 0.011(1) -0.019(1) -0.0227(9) C
C7 0.025(1) 0.040(1) 0.030(1) 0.001(1) -0.0079(9) -0.0197(8) C
C8 0.024(1) 0.029(1) 0.024(1) -0.0004(9) -0.0040(9) -0.0144(8) C
C9 0.030(1) 0.050(1) 0.049(1) -0.003(1) -0.015(1) -0.027(1) C
C10 0.025(1) 0.029(1) 0.025(1) -0.001(1) -0.0064(9) -0.0118(8) C
O4 0.0218(8) 0.0346(9) 0.0308(8) -0.0021(7) -0.0047(7) -0.0134(6) O
C11 0.024(1) 0.051(2) 0.041(1) -0.013(1) -0.005(1) -0.014(1) C
C12 0.030(1) 0.038(1) 0.025(1) -0.007(1) -0.003(1) -0.0128(9) C
C13 0.047(2) 0.046(1) 0.037(1) -0.002(1) -0.005(1) -0.023(1) C
C14 0.056(2) 0.062(2) 0.042(1) -0.010(2) 0.001(1) -0.032(1) C
C15 0.112(4) 0.083(2) 0.059(2) 0.002(3) -0.003(2) -0.050(1) C
C16 0.023(1) 0.029(1) 0.025(1) -0.0064(9) -0.0021(9) -0.0099(8) C
C17 0.021(1) 0.030(1) 0.024(1) -0.0050(9) -0.0053(9) -0.0121(8) C
C18 0.025(1) 0.034(1) 0.029(1) -0.0104(9) -0.0023(9) -0.0155(8) C
C19 0.033(1) 0.027(1) 0.036(1) -0.009(1) -0.003(1) -0.0140(9) C
C20 0.035(1) 0.028(1) 0.026(1) -0.006(1) -0.005(1) -0.0065(9) C
C21 0.028(1) 0.032(1) 0.023(1) -0.005(1) -0.002(1) -0.0093(9) C
C22 0.028(1) 0.032(1) 0.033(1) -0.006(1) -0.005(1) -0.0109(9) C
O5 0.040(1) 0.049(1) 0.054(1) -0.0010(8) -0.0245(8) -0.0229(7) O
C23 0.036(1) 0.037(1) 0.034(1) -0.003(1) -0.007(1) -0.0154(9) C
O6 0.040(1) 0.055(1) 0.060(1) 0.006(1) -0.002(1) -0.0336(8) O
C24 0.030(1) 0.035(1) 0.033(1) -0.004(1) -0.006(1) -0.0175(8) C
O7 0.052(1) 0.044(1) 0.030(1) -0.0139(9) 0.0040(9) -0.0152(7) O
C25 0.22(1) 0.42(1) 0.200(7) -0.245(8) 0.163(7) -0.245(6) C
CL1 0.121(2) 0.096(2) 0.165(3) -0.039(2) 0.040(2) -0.061(2) Cl
CL2 0.149(3) 0.189(4) 0.128(3) -0.042(3) -0.014(3) -0.049(3) Cl
O8 0.108(5) 0.034(2) 0.095(5) -0.023(3) 0.014(4) -0.015(3) O

loop_
_atom_site_label
_atom_site_fract_x
_atom_site_fract_y
_atom_site_fract_z
_atom_site_U_iso_or_equiv
_atom_site_occupancy
_atom_site_thermal_displace_type
_atom_site_calc_flag
_atom_site_calc_attached_atom
_atom_site_type_symbol
MN 0.85150(5) 0.25842(3) 0.21819(3) 0.0247(2) 1.000 Uani ? ? Mn
CR 0.94487(5) 0.02213(4) 0.21026(4) 0.0251(2) 1.000 Uani ? ? Cr
C1 1.0241(3) 0.3111(2) 0.1235(3) 0.034(1) 1.000 Uani ? ? C
O1 1.1333(3) 0.3479(2) 0.0700(2) 0.050(1) 1.000 Uani ? ? O
C2 0.9394(3) 0.2206(3) 0.3427(3) 0.034(1) 1.000 Uani ? ? C
O2 0.9933(3) 0.2013(2) 0.4221(2) 0.052(1) 1.000 Uani ? ? O
C3 0.7786(3) 0.3975(3) 0.2228(2) 0.032(1) 1.000 Uani ? ? C
O3 0.7368(3) 0.4856(2) 0.2270(2) 0.046(1) 1.000 Uani ? ? O
N 0.7340(3) 0.2992(2) 0.0813(2) 0.025(1) 1.000 Uani ? ? N
C4 0.7111(4) 0.4076(3) -0.0047(3) 0.031(1) 1.000 Uani ? ? C
C5 0.6111(4) 0.4360(3) -0.0814(3) 0.037(1) 1.000 Uani ? ? C
C6 0.5314(4) 0.3510(3) -0.0690(3) 0.040(1) 1.000 Uani ? ? C
C7 0.5554(3) 0.2365(3) 0.0194(2) 0.031(1) 1.000 Uani ? ? C
C8 0.6601(3) 0.2143(2) 0.0908(2) 0.026(1) 1.000 Uani ? ? C
C9 0.4648(3) 0.1466(3) 0.0329(3) 0.042(1) 1.000 Uani ? ? C
C10 0.6502(3) 0.1934(2) 0.3259(2) 0.027(1) 1.000 Uani ? ? C
O4 0.5226(2) 0.2653(2) 0.2704(2) 0.0286(8) 1.000 Uani ? ? O
C11 0.3916(3) 0.2083(3) 0.3083(3) 0.037(1) 1.000 Uani ? ? C
C12 0.6237(3) 0.1648(3) 0.4550(2) 0.030(1) 1.000 Uani ? ? C
C13 0.5632(4) 0.2688(3) 0.4844(3) 0.043(2) 1.000 Uani ? ? C
C14 0.5498(5) 0.2335(3) 0.6139(3) 0.052(2) 1.000 Uani ? ? C
C15 0.4706(7) 0.3308(4) 0.6488(4) 0.082(3) 1.000 Uani ? ? C
C16 0.7116(3) 0.0941(2) 0.2970(2) 0.025(1) 1.000 Uani ? ? C
C17 0.7026(3) 0.0984(2) 0.1862(2) 0.025(1) 1.000 Uani ? ? C
C18 0.7412(3) -0.0045(2) 0.1668(2) 0.029(1) 1.000 Uani ? ? C
C19 0.8024(3) -0.1109(2) 0.2511(3) 0.032(1) 1.000 Uani ? ? C
C20 0.8234(3) -0.1163(2) 0.3572(2) 0.029(1) 1.000 Uani ? ? C
C21 0.7868(3) -0.0157(3) 0.3771(2) 0.027(1) 1.000 Uani ? ? C
C22 1.0919(3) 0.0369(3) 0.2773(3) 0.031(1) 1.000 Uani ? ? C
O5 1.1896(3) 0.0367(2) 0.3198(2) 0.048(1) 1.000 Uani ? ? O
C23 1.0986(4) -0.0792(3) 0.1723(3) 0.036(1) 1.000 Uani ? ? C
O6 1.1977(3) -0.1400(2) 0.1470(2) 0.051(1) 1.000 Uani ? ? O
C24 1.0115(3) 0.1295(3) 0.0611(2) 0.033(1) 1.000 Uani ? ? C
O7 1.0563(3) 0.1891(2) -0.0328(2) 0.041(1) 1.000 Uani ? ? O
C25 0.170(2) 0.535(1) 0.354(1) 0.266(9) 0.500 Uani ? ? C
CL1 0.1231(4) 0.6175(3) 0.4204(4) 0.124(2) 0.500 Uani ? ? Cl
CL2 0.0278(6) 0.5555(5) 0.2800(4) 0.154(3) 0.500 Uani ? ? Cl
O8 0.1215(9) 0.4393(5) 0.3266(6) 0.071(4) 0.500 Uani ? ? O
H1 0.7650 0.4664 -0.0132 0.0423 1.000 Uiso calc C4 H
H2 0.5973 0.5132 -0.1421 0.0524 1.000 Uiso calc C5 H
H3 0.4608 0.3700 -0.1202 0.0496 1.000 Uiso calc C6 H
H4 0.4004 0.1810 -0.0254 0.0517 1.000 Uiso calc C9 H
H5 0.5311 0.0817 0.0250 0.0517 1.000 Uiso calc C9 H
H6 0.4057 0.1201 0.1076 0.0517 1.000 Uiso calc C9 H
H7 0.3117 0.2612 0.2678 0.0517 1.000 Uiso calc C11 H
H8 0.4134 0.1409 0.2927 0.0517 1.000 Uiso calc C11 H
H9 0.3625 0.1847 0.3895 0.0517 1.000 Uiso calc C11 H
H10 0.7171 0.1296 0.4842 0.0402 1.000 Uiso calc C12 H
H11 0.5534 0.1100 0.4931 0.0402 1.000 Uiso calc C12 H
H12 0.4662 0.3014 0.4608 0.0549 1.000 Uiso calc C13 H
H13 0.6296 0.3263 0.4434 0.0549 1.000 Uiso calc C13 H
H14 0.6484 0.2107 0.6349 0.0654 1.000 Uiso calc C14 H
H15 0.4948 0.1685 0.6550 0.0654 1.000 Uiso calc C14 H
H16 0.4659 0.3033 0.7304 0.1055 1.000 Uiso calc C15 H
H17 0.5248 0.3963 0.6089 0.1055 1.000 Uiso calc C15 H
H18 0.3712 0.3541 0.6290 0.1055 1.000 Uiso calc C15 H
H19 0.7255 -0.0012 0.0958 0.0362 1.000 Uiso calc C18 H
H20 0.8296 -0.1791 0.2369 0.0411 1.000 Uiso calc C19 H
H21 0.8626 -0.1889 0.4153 0.0404 1.000 Uiso calc C20 H
H22 0.8118 -0.0190 0.4453 0.0371 1.000 Uiso calc C21 H

loop_
_atom_type_symbol
_atom_type_scat_dispersion_real
_atom_type_scat_dispersion_imag
_atom_type_scat_source
C 0.002 0.002 International_Tables_Vol_IV_Table_2.3.1
H 0.000 0.000 International_Tables_Vol_IV_Table_2.3.1
N 0.004 0.003 International_Tables_Vol_IV_Table_2.3.1
O 0.008 0.006 International_Tables_Vol_IV_Table_2.3.1
Cl 0.132 0.159 International_Tables_Vol_IV_Table_2.3.1
Cr 0.284 0.624 International_Tables_Vol_IV_Table_2.3.1
Mn 0.295 0.729 International_Tables_Vol_IV_Table_2.3.1

loop_
_geom_angle_atom_site_label_1
_geom_angle_atom_site_label_2
_geom_angle_atom_site_label_3
_geom_angle
C1 MN C2 89.5(2)
C1 MN C3 92.9(2)
C1 MN N 94.7(1)
C1 MN C10 178.1(1)
C2 MN C3 86.9(2)
C2 MN N 175.7(1)
C2 MN C10 91.7(1)
C3 MN N 92.4(1)
C3 MN C10 88.6(1)
N MN C10 84.1(1)
C17 CR C18 37.0(1)
C17 CR C19 66.8(1)
C17 CR C20 78.3(1)
C17 CR C21 66.0(1)
C17 CR C22 137.2(1)
C17 CR C23 140.3(1)
C17 CR C24 91.2(1)
C18 CR C19 37.0(1)
C18 CR C20 66.6(1)
C18 CR C21 78.2(1)
C18 CR C22 168.0(1)
C18 CR C23 104.5(1)
C18 CR C24 96.4(1)
C19 CR C20 37.3(1)
C19 CR C21 66.5(1)
C19 CR C22 136.6(1)
C19 CR C23 84.9(1)
C19 CR C24 125.1(1)
C20 CR C21 36.4(1)
C20 CR C22 103.3(1)
C20 CR C23 96.2(1)
C20 CR C24 162.1(1)
C21 CR C22 89.8(1)
C21 CR C23 128.3(1)
C21 CR C24 149.1(1)
C22 CR C23 82.5(2)
C22 CR C24 94.2(1)
C23 CR C24 82.6(2)
C4 N C8 118.9(3)
N C4 C5 121.7(3)
C4 C5 C6 119.4(3)
C5 C6 C7 119.7(3)
C6 C7 C8 117.4(3)
C6 C7 C9 118.7(3)
C8 C7 C9 123.9(3)
N C8 C7 122.8(3)
N C8 C17 112.5(3)
C7 C8 C17 124.8(3)
O4 C10 C12 111.5(3)
O4 C10 C16 114.0(3)
C12 C10 C16 115.9(3)
C10 O4 C11 114.2(3)
C10 C12 C13 115.7(3)
C12 C13 C14 112.1(3)
C13 C14 C15 113.6(4)
C10 C16 C17 122.3(3)
C10 C16 C21 122.4(3)
C17 C16 C21 115.3(3)
C8 C17 C16 118.3(3)
C8 C17 C18 120.5(3)
C16 C17 C18 121.1(3)
C17 C18 C19 120.6(3)
C18 C19 C20 119.7(3)
C19 C20 C21 120.2(3)
C16 C21 C20 122.1(3)
CL1 C25 CL2 108(1)
CL1 C25 O8 146(1)
CL2 C25 O8 52.7(7)
C25 CL2 O8 60(1)
C25 O8 CL2 66(1)

loop_
_geom_bond_atom_site_label_1
_geom_bond_atom_site_label_2
_geom_bond_distance
MN C1 1.826(3)
MN C2 1.795(4)
MN C3 1.792(4)
MN N 2.097(3)
MN C10 2.132(3)
CR C17 2.251(3)
CR C18 2.212(3)
CR C19 2.192(3)
CR C20 2.215(3)
CR C21 2.238(3)
CR C22 1.853(3)
CR C23 1.843(4)
CR C24 1.859(4)
C1 O1 1.146(4)
C2 O2 1.150(4)
C3 O3 1.137(4)
N C4 1.339(4)
N C8 1.360(4)
C4 C5 1.382(5)
C5 C6 1.382(6)
C6 C7 1.403(5)
C7 C8 1.383(4)
C7 C9 1.502(5)
C8 C17 1.480(4)
C10 O4 1.428(4)
C10 C12 1.525(4)
C10 C16 1.457(4)
O4 C11 1.426(4)
C12 C13 1.514(5)
C13 C14 1.519(6)
C14 C15 1.508(7)
C16 C17 1.442(4)
C16 C21 1.450(5)
C17 C18 1.417(5)
C18 C19 1.399(5)
C19 C20 1.410(5)
C20 C21 1.393(5)
C22 O5 1.156(4)
C23 O6 1.154(4)
C24 O7 1.147(4)
C25 CL1 1.59(2)
C25 CL2 1.71(3)
C25 O8 1.61(2)
CL2 O8 1.475(9)
